data_4123714
loop_
_publ_author_name
'Stoumpos, Constantinos C.'
'Frazer, Laszlo'
'Clark, Daniel J.'
'Kim, Yong Soo'
'Rhim, Sonny H.'
'Freeman, Arthur J.'
'Ketterson, John B.'
'Jang, Joon I.'
'Kanatzidis, Mercouri G.'

_publ_section_title
;
 Hybrid germanium iodide perovskite semiconductors: active lone pairs,
 structural distortions, direct and indirect energy gaps, and strong
 nonlinear optical properties.
;
_journal_issue 21
_journal_name_full 'Journal of the American Chemical Society'
_journal_page_first 6804
_journal_page_last 6819
_journal_paper_doi 10.1021/jacs.5b01025
_journal_volume 137
_journal_year 2015
_chemical_formula_moiety C(NH2)3GeI3
_chemical_formula_sum 'C H6 Ge I3 N3'
_chemical_formula_weight 513.40
_chemical_name_common Guanidinium_Germanium_Iodide
_space_group_IT_number 14
_symmetry_cell_setting monoclinic
_symmetry_space_group_name_Hall '-P 2ybc'
_symmetry_space_group_name_H-M 'P 1 21/c 1'
_atom_sites_solution_hydrogens geom
_atom_sites_solution_primary direct
_atom_sites_solution_secondary difmap
_audit_creation_method SHELXL-97
_cell_angle_alpha 90.00
_cell_angle_beta 120.650(8)
_cell_angle_gamma 90.00
_cell_formula_units_Z 4
_cell_length_a 9.2308(9)
_cell_length_b 7.3399(4)
_cell_length_c 17.974(2)
_cell_measurement_reflns_used 4762
_cell_measurement_temperature 293(2)
_cell_measurement_theta_max 27.60
_cell_measurement_theta_min 2.20
_cell_volume 1047.67(19)
_diffrn_ambient_temperature 293(2)
_diffrn_detector 'image plate (34 cm diameter)'
_diffrn_detector_area_resol_mean 6.67
_diffrn_detector_type STOE
_diffrn_measured_fraction_theta_full 0.972
_diffrn_measured_fraction_theta_max 0.972
_diffrn_measurement_device '2-circle goniometer'
_diffrn_measurement_device_type 'STOE IPDS 2'
_diffrn_measurement_method 'rotation method'
_diffrn_radiation_collimation '0.5 mm diameter, monocapillary'
_diffrn_radiation_monochromator 'plane graphite'
_diffrn_radiation_polarisn_norm 0
_diffrn_radiation_type 'Mo K\a'
_diffrn_radiation_wavelength 0.71073
_diffrn_reflns_av_R_equivalents 0.0441
_diffrn_reflns_av_sigmaI/netI 0.0313
_diffrn_reflns_limit_h_max 12
_diffrn_reflns_limit_h_min -11
_diffrn_reflns_limit_k_max 8
_diffrn_reflns_limit_k_min -10
_diffrn_reflns_limit_l_max 24
_diffrn_reflns_limit_l_min -22
_diffrn_reflns_number 4781
_diffrn_reflns_theta_full 29.12
_diffrn_reflns_theta_max 29.12
_diffrn_reflns_theta_min 2.57
_diffrn_source 'sealed X-ray tube, 12 x 0.4 mm long-fine focus'
_diffrn_source_current 30
_diffrn_source_power 1.20
_diffrn_source_voltage 40
_exptl_absorpt_coefficient_mu 11.726
_exptl_absorpt_correction_T_max 0.4762
_exptl_absorpt_correction_T_min 0.1765
_exptl_absorpt_correction_type integration
_exptl_crystal_colour yellow
_exptl_crystal_density_diffrn 3.255
_exptl_crystal_density_method 'not measured'
_exptl_crystal_description 'hexagonal plate'
_exptl_crystal_F_000 1040
_exptl_crystal_size_max 0.098
_exptl_crystal_size_mid 0.056
_exptl_crystal_size_min 0.035
_refine_diff_density_max 1.064
_refine_diff_density_min -1.114
_refine_diff_density_rms 0.193
_refine_ls_extinction_coef 0.0214(9)
_refine_ls_extinction_expression Fc^*^=kFc[1+0.001xFc^2^\l^3^/sin(2\q)]^-1/4^
_refine_ls_extinction_method SHELXL
_refine_ls_goodness_of_fit_ref 1.077
_refine_ls_hydrogen_treatment mixed
_refine_ls_matrix_type full
_refine_ls_number_parameters 74
_refine_ls_number_reflns 2744
_refine_ls_number_restraints 0
_refine_ls_restrained_S_all 1.077
_refine_ls_R_factor_all 0.0500
_refine_ls_R_factor_gt 0.0412
_refine_ls_shift/su_max 0.002
_refine_ls_shift/su_mean 0.000
_refine_ls_structure_factor_coef Fsqd
_refine_ls_weighting_details 'calc w=1/[\s^2^(Fo^2^)+(0.0524P)^2^+2.8015P] where P=(Fo^2^+2Fc^2^)/3'
_refine_ls_weighting_scheme calc
_refine_ls_wR_factor_gt 0.1031
_refine_ls_wR_factor_ref 0.1074
_reflns_number_gt 2357
_reflns_number_total 2744
_reflns_threshold_expression >2sigma(I)
_cod_data_source_file ja5b01025_si_002.cif
_cod_data_source_block 5
_cod_depositor_comments
;
The following automatic conversions were performed:

'_symmetry_cell_setting' value 'Monoclinic' changed to 'monoclinic'
according to
/usr/data/users/saulius/crontab/automatic-downloads/rss-feeds/ACS/lib/dictionaries/cif_core.dic
dictionary named 'cif_core.dic' version 2.4.2 from 2011-04-26.

Automatic conversion script
Id: cif_fix_values 3271 2015-04-21 07:52:19Z andrius 

 Adding full bibliography for 4123710--4123716.cif.
;
_cod_original_cell_volume 1047.65(17)
_cod_original_sg_symbol_H-M P21/c
_cod_database_code 4123714

loop_
_symmetry_equiv_pos_as_xyz
'x, y, z'
'-x, y+1/2, -z+1/2'
'-x, -y, -z'
'x, -y-1/2, z-1/2'

loop_
_atom_site_label
_atom_site_type_symbol
_atom_site_fract_x
_atom_site_fract_y
_atom_site_fract_z
_atom_site_U_iso_or_equiv
_atom_site_adp_type
_atom_site_occupancy
_atom_site_symmetry_multiplicity
_atom_site_calc_flag
_atom_site_refinement_flags
I1 I 0.62756(7) 0.17963(7) 0.15859(3) 0.05426(17) Uani 1 1 d .
I2 I 0.30067(6) 0.69788(7) 0.09143(3) 0.05362(17) Uani 1 1 d .
I3 I 0.19063(7) 0.14758(7) 0.18766(3) 0.05370(17) Uani 1 1 d .
Ge Ge 0.53849(10) 0.41124(10) 0.26042(5) 0.0512(2) Uani 1 1 d .
C C 0.1774(9) 0.1959(11) 0.4184(4) 0.0514(15) Uani 1 1 d .
N1 N 0.3305(10) 0.1773(14) 0.4300(5) 0.082(3) Uani 1 1 d .
H1A H 0.3451 0.1143 0.3941 0.098 Uiso 1 1 calc R
H1B H 0.4151 0.2283 0.4736 0.098 Uiso 1 1 calc R
N2 N 0.1558(11) 0.2824(14) 0.4758(5) 0.084(3) Uani 1 1 d .
H2A H 0.0573 0.2878 0.4699 0.101 Uiso 1 1 calc R
H2B H 0.2400 0.3336 0.5195 0.101 Uiso 1 1 calc R
N3 N 0.0513(12) 0.1195(18) 0.3533(6) 0.110(4) Uani 1 1 d .
H3A H -0.0470 0.1251 0.3474 0.132 Uiso 1 1 calc R
H3B H 0.0653 0.0628 0.3155 0.132 Uiso 1 1 calc R

loop_
_atom_site_aniso_label
_atom_site_aniso_U_11
_atom_site_aniso_U_22
_atom_site_aniso_U_33
_atom_site_aniso_U_23
_atom_site_aniso_U_13
_atom_site_aniso_U_12
I1 0.0575(3) 0.0578(3) 0.0484(2) 0.00067(19) 0.0276(2) 0.0047(2)
I2 0.0514(3) 0.0598(3) 0.0514(3) -0.01210(19) 0.0275(2) -0.00275(19)
I3 0.0556(3) 0.0529(3) 0.0544(3) 0.00321(19) 0.0294(2) 0.01050(19)
Ge 0.0546(4) 0.0426(4) 0.0517(4) 0.0041(3) 0.0237(3) -0.0012(3)
C 0.039(3) 0.066(4) 0.044(3) 0.004(3) 0.017(3) 0.000(3)
N1 0.052(4) 0.137(8) 0.064(4) -0.024(5) 0.036(4) -0.017(4)
N2 0.062(5) 0.115(7) 0.066(4) -0.024(5) 0.025(4) 0.009(5)
N3 0.059(5) 0.194(12) 0.075(5) -0.056(7) 0.033(4) -0.032(6)

loop_
_atom_type_symbol
_atom_type_description
_atom_type_scat_dispersion_real
_atom_type_scat_dispersion_imag
_atom_type_scat_source
C C 0.0033 0.0016 'International Tables Vol C Tables 4.2.6.8 and 6.1.1.4'
N N 0.0061 0.0033 'International Tables Vol C Tables 4.2.6.8 and 6.1.1.4'
Ge Ge 0.1547 1.8001 'International Tables Vol C Tables 4.2.6.8 and 6.1.1.4'
I I -0.4742 1.8119 'International Tables Vol C Tables 4.2.6.8 and 6.1.1.4'
H H 0.0000 0.0000 'International Tables Vol C Tables 4.2.6.8 and 6.1.1.4'

loop_
_geom_angle_atom_site_label_1
_geom_angle_atom_site_label_2
_geom_angle_atom_site_label_3
_geom_angle
_geom_angle_site_symmetry_1
_geom_angle_site_symmetry_3
I2 Ge I3 94.60(3) 2_645 2_655
I2 Ge I1 95.13(3) 2_645 .
I3 Ge I1 94.67(3) 2_655 .
N3 C N2 119.9(8) . .
N3 C N1 119.8(8) . .
N2 C N1 120.2(7) . .

loop_
_geom_bond_atom_site_label_1
_geom_bond_atom_site_label_2
_geom_bond_distance
_geom_bond_site_symmetry_2
I1 Ge 2.9069(9) .
I2 Ge 2.7779(9) 2_655
I3 Ge 2.7845(9) 2_645
Ge I2 2.7779(9) 2_645
Ge I3 2.7845(9) 2_655
C N3 1.284(11) .
C N2 1.311(11) .
C N1 1.326(10) .
